data_4021151
loop_
_publ_author_name
'Yoshihiko Yamamoto'
'Shoji Kuwabara'
'Yoji Ando'
'Hitomi Nagata'
'Hisao Nishiyama'
'Kenji Itoh'

_publ_section_title
;
 Palladium(0)-Catalyzed Cyclization of Electron-Deficient
 Enynes and Enediynes
;
_journal_name_full 'Journal of Organic Chemistry'
_journal_page_first 6697
_journal_page_last 6705
_journal_paper_doi 10.1021/jo049072p
_journal_volume 69
_journal_year 2004
_chemical_formula_sum 'C21 H21 N O4 S'
_chemical_formula_weight 383.45
_space_group_IT_number 14
_symmetry_cell_setting monoclinic
_symmetry_space_group_name_Hall '-P 2ybc'
_symmetry_space_group_name_H-M 'P 1 21/c 1'
_cell_angle_alpha 90.00
_cell_angle_beta 105.000(2)
_cell_angle_gamma 90.00
_cell_formula_units_Z 4
_cell_length_a 22.7714(19)
_cell_length_b 7.0844(6)
_cell_length_c 12.2938(10)
_cell_measurement_temperature 173(2)
_cell_volume 1915.7(3)
_diffrn_ambient_temperature 173(2)
_exptl_crystal_density_diffrn 1.330
_cod_depositor_comments
;
The following automatic conversions were performed:
'_symmetry_cell_setting' value 'Monoclinic' changed to 'monoclinic'
according to '/home/saulius/struct/CIF-dictionaries/cif_core.dic'
dictionary named 'cif_core.dic' version 2.4.1 from 2010-06-29.

Automatic conversion script
Id: cif_fix_enum 1527 2010-12-29 10:47:43Z saulius 
;
_cod_original_sg_symbol_H-M 'P 21/c'
_cod_database_code 4021151

loop_
_symmetry_equiv_pos_as_xyz
'x, y, z'
'-x, y+1/2, -z+1/2'
'-x, -y, -z'
'x, -y-1/2, z-1/2'

loop_
_atom_site_label
_atom_site_type_symbol
_atom_site_fract_x
_atom_site_fract_y
_atom_site_fract_z
_atom_site_U_iso_or_equiv
_atom_site_adp_type
_atom_site_occupancy
_atom_site_symmetry_multiplicity
_atom_site_calc_flag
_atom_site_refinement_flags
_atom_site_disorder_assembly
_atom_site_disorder_group
C1 C 0.4337(2) 0.3020(8) 0.9339(5) 0.0604(14) Uani 1 1 d . . .
C2 C 0.3745(2) 0.3883(7) 0.8802(4) 0.0558(13) Uani 1 1 d . . .
H2 H 0.3641 0.4994 0.9143 0.067 Uiso 1 1 calc R . .
C3 C 0.33286(19) 0.3241(6) 0.7858(4) 0.0445(10) Uani 1 1 d . . .
C4 C 0.27117(19) 0.4104(6) 0.7508(3) 0.0387(9) Uani 1 1 d . . .
H4A H 0.2651 0.4979 0.8098 0.046 Uiso 1 1 calc R . .
H4B H 0.2665 0.4825 0.6801 0.046 Uiso 1 1 calc R . .
C5 C 0.23096(19) 0.1250(6) 0.6441(4) 0.0434(10) Uani 1 1 d . . .
H5A H 0.2162 0.1880 0.5702 0.052 Uiso 1 1 calc R . .
H5B H 0.2048 0.0138 0.6452 0.052 Uiso 1 1 calc R . .
C6 C 0.29493(17) 0.0613(5) 0.6582(3) 0.0330(8) Uani 1 1 d . . .
C7 C 0.3423(2) 0.1571(7) 0.7242(4) 0.0476(11) Uani 1 1 d . . .
H7 H 0.3825 0.1142 0.7304 0.057 Uiso 1 1 calc R . .
C8 C 0.30351(19) -0.1132(6) 0.5972(3) 0.0367(9) Uani 1 1 d . . .
C9 C 0.3597(2) -0.2053(7) 0.6186(4) 0.0565(13) Uani 1 1 d . . .
H9 H 0.3934 -0.1537 0.6727 0.068 Uiso 1 1 calc R . .
C10 C 0.3672(3) -0.3669(9) 0.5640(5) 0.0743(18) Uani 1 1 d . . .
H10 H 0.4057 -0.4277 0.5810 0.089 Uiso 1 1 calc R . .
C11 C 0.3187(3) -0.4428(8) 0.4833(4) 0.0723(18) Uani 1 1 d . . .
H11 H 0.3244 -0.5540 0.4440 0.087 Uiso 1 1 calc R . .
C12 C 0.2633(3) -0.3598(7) 0.4601(4) 0.0595(14) Uani 1 1 d . . .
H12 H 0.2301 -0.4138 0.4057 0.071 Uiso 1 1 calc R . .
C13 C 0.2549(2) -0.1936(6) 0.5166(3) 0.0432(10) Uani 1 1 d . . .
H13 H 0.2161 -0.1353 0.5000 0.052 Uiso 1 1 calc R . .
C14 C 0.5071(4) 0.2718(11) 1.1110(6) 0.097(2) Uani 1 1 d . . .
H14A H 0.5119 0.1432 1.0852 0.146 Uiso 1 1 calc R . .
H14B H 0.5057 0.2685 1.1900 0.146 Uiso 1 1 calc R . .
H14C H 0.5416 0.3493 1.1040 0.146 Uiso 1 1 calc R . .
C15 C 0.12233(16) 0.4533(5) 0.6333(3) 0.0314(8) Uani 1 1 d . . .
C16 C 0.09719(19) 0.3785(6) 0.5276(3) 0.0413(10) Uani 1 1 d . . .
H16 H 0.0991 0.2467 0.5147 0.050 Uiso 1 1 calc R . .
C17 C 0.06915(19) 0.4994(7) 0.4407(3) 0.0451(11) Uani 1 1 d . . .
H17 H 0.0523 0.4490 0.3677 0.054 Uiso 1 1 calc R . .
C18 C 0.06519(17) 0.6895(7) 0.4578(4) 0.0417(10) Uani 1 1 d . . .
C19 C 0.0909(2) 0.7604(6) 0.5637(4) 0.0439(10) Uani 1 1 d . . .
H19 H 0.0887 0.8922 0.5762 0.053 Uiso 1 1 calc R . .
C20 C 0.11973(17) 0.6462(6) 0.6522(3) 0.0365(9) Uani 1 1 d . . .
H20 H 0.1375 0.6981 0.7245 0.044 Uiso 1 1 calc R . .
C21 C 0.0327(2) 0.8190(8) 0.3639(4) 0.0635(15) Uani 1 1 d . . .
H21A H -0.0042 0.8684 0.3807 0.095 Uiso 1 1 calc R . .
H21B H 0.0217 0.7486 0.2929 0.095 Uiso 1 1 calc R . .
H21C H 0.0596 0.9241 0.3572 0.095 Uiso 1 1 calc R . .
N1 N 0.22611(14) 0.2561(4) 0.7338(2) 0.0316(7) Uani 1 1 d . . .
O1 O 0.46391(18) 0.1982(7) 0.8879(4) 0.0851(14) Uani 1 1 d . . .
O2 O 0.45208(18) 0.3509(6) 1.0439(3) 0.0756(12) Uani 1 1 d . . .
O3 O 0.12609(13) 0.1243(4) 0.7290(2) 0.0441(7) Uani 1 1 d . . .
O4 O 0.16445(13) 0.4029(5) 0.8482(2) 0.0446(8) Uani 1 1 d . . .
S1 S 0.15776(4) 0.30172(13) 0.74478(7) 0.0326(3) Uani 1 1 d . . .

loop_
_atom_site_aniso_label
_atom_site_aniso_U_11
_atom_site_aniso_U_22
_atom_site_aniso_U_33
_atom_site_aniso_U_23
_atom_site_aniso_U_13
_atom_site_aniso_U_12
C1 0.041(3) 0.067(3) 0.063(3) -0.011(3) -0.005(2) -0.013(2)
C2 0.041(3) 0.054(3) 0.065(3) -0.013(2) 0.000(2) -0.005(2)
C3 0.031(2) 0.052(3) 0.049(2) -0.014(2) 0.0083(18) -0.0116(18)
C4 0.045(2) 0.032(2) 0.0346(19) -0.0023(15) 0.0022(16) -0.0041(16)
C5 0.035(2) 0.044(2) 0.047(2) -0.0170(19) 0.0036(18) -0.0010(17)
C6 0.033(2) 0.038(2) 0.0235(15) 0.0031(14) 0.0002(14) 0.0044(15)
C7 0.029(2) 0.062(3) 0.046(2) -0.015(2) 0.0004(17) -0.0002(19)
C8 0.042(2) 0.038(2) 0.0268(17) 0.0048(15) 0.0046(15) 0.0069(17)
C9 0.054(3) 0.056(3) 0.054(3) 0.002(2) 0.004(2) 0.017(2)
C10 0.078(4) 0.069(4) 0.075(4) 0.003(3) 0.016(3) 0.038(3)
C11 0.111(5) 0.056(3) 0.050(3) -0.004(2) 0.020(3) 0.033(3)
C12 0.095(4) 0.048(3) 0.029(2) -0.0022(19) 0.007(2) 0.011(3)
C13 0.056(3) 0.039(2) 0.0305(18) 0.0030(16) 0.0043(17) 0.0076(19)
C14 0.101(6) 0.100(5) 0.066(4) 0.013(4) -0.025(4) 0.019(4)
C15 0.0261(18) 0.036(2) 0.0272(16) -0.0023(14) -0.0029(13) 0.0032(14)
C16 0.042(2) 0.044(2) 0.0317(19) -0.0099(17) -0.0025(16) 0.0085(18)
C17 0.039(2) 0.064(3) 0.0258(17) -0.0051(18) -0.0045(16) 0.0039(19)
C18 0.0206(19) 0.055(3) 0.046(2) 0.0090(19) 0.0021(16) -0.0012(16)
C19 0.035(2) 0.035(2) 0.057(3) 0.0031(18) 0.0036(19) -0.0012(17)
C20 0.0275(19) 0.037(2) 0.0374(19) -0.0079(16) -0.0046(15) 0.0000(15)
C21 0.036(3) 0.083(4) 0.065(3) 0.036(3) 0.001(2) 0.003(2)
N1 0.0269(16) 0.0329(16) 0.0298(15) -0.0031(12) -0.0021(12) 0.0008(12)
O1 0.051(3) 0.100(4) 0.092(3) -0.027(3) -0.005(2) 0.007(2)
O2 0.055(2) 0.093(3) 0.067(2) -0.008(2) -0.0061(18) -0.001(2)
O3 0.0338(16) 0.0476(17) 0.0471(16) 0.0020(13) 0.0035(12) -0.0038(13)
O4 0.0423(17) 0.059(2) 0.0273(13) -0.0047(12) -0.0010(11) 0.0058(13)
S1 0.0287(5) 0.0378(5) 0.0262(4) -0.0024(4) -0.0022(3) 0.0028(4)

loop_
_geom_bond_atom_site_label_1
_geom_bond_atom_site_label_2
_geom_bond_distance
_geom_bond_site_symmetry_2
_geom_bond_publ_flag
C1 O1 1.238(7) . ?
C1 O2 1.353(6) . ?
C1 C2 1.472(7) . ?
C2 C3 1.372(6) . ?
C3 C7 1.450(6) . ?
C3 C4 1.490(6) . ?
C4 N1 1.476(5) . ?
C5 N1 1.468(5) . ?
C5 C6 1.492(6) . ?
C6 C7 1.353(5) . ?
C6 C8 1.485(5) . ?
C8 C9 1.399(6) . ?
C8 C13 1.401(6) . ?
C9 C10 1.360(8) . ?
C10 C11 1.389(9) . ?
C11 C12 1.354(8) . ?
C12 C13 1.405(6) . ?
C14 O2 1.425(7) . ?
C15 C20 1.390(5) . ?
C15 C16 1.382(5) . ?
C15 S1 1.764(4) . ?
C16 C17 1.389(6) . ?
C17 C18 1.369(7) . ?
C18 C19 1.378(6) . ?
C18 C21 1.510(6) . ?
C19 C20 1.378(6) . ?
N1 S1 1.629(3) . ?
O3 S1 1.437(3) . ?
O4 S1 1.433(3) . ?

loop_
_cod_related_entry_id
_cod_related_entry_database
_cod_related_entry_code
1 ChemSpider 9375014
